data_1528339
loop_
_publ_author_name
'Bartolomaes, T.'
'Lentz, D.'
'Neubert, I.'
'Roettger, M.'

_publ_section_title
;
 Synthese und Koordinationschemie von Diisocyanmethan
;
_journal_name_full 'Zeitschrift fuer Anorganische und Allgemeine Chemie'
_journal_page_first 863
_journal_page_last 871
_journal_volume 628
_journal_year 2002
_chemical_formula_sum 'C3 H6 N2 O2'
_chemical_name_systematic 'C H2 (N H C H O)2'
_space_group_IT_number 14
_symmetry_space_group_name_Hall '-P 2ybc'
_symmetry_space_group_name_H-M 'P 1 21/c 1'
_cell_angle_alpha 90
_cell_angle_beta 91.24
_cell_angle_gamma 90
_cell_formula_units_Z 4
_cell_length_a 9.189
_cell_length_b 6.881
_cell_length_c 7.616
_cell_volume 481.443
_citation_journal_id_ASTM ZAACAB
_cod_data_source_file Bartolomaes_ZAACAB_2002_1038.cif
_cod_data_source_block C3H6N2O2
_cod_original_cell_volume 481.4432
_cod_database_code 1528339

loop_
_symmetry_equiv_pos_as_xyz
x,y,z
-x,y+1/2,-z+1/2
-x,-y,-z
x,-y-1/2,z-1/2

loop_
_atom_site_label
_atom_site_type_symbol
_atom_site_fract_x
_atom_site_fract_y
_atom_site_fract_z
_atom_site_occupancy
_atom_site_U_iso_or_equiv
C2 C+4 0.25002 0.4472 0.0847 1 0.0
H5 H-1 0.342 0.459 0.029 1 0.0
O2 O-2 -0.01271 0.2432 0.1182 1 0.0
H4 H-1 0.106 0.026 0.174 1 0.0
H2 H+1 0.316 0.171 0.156 1 0.0
O1 O-2 0.51024 0.5273 0.2675 1 0.0
N1 N-3 0.2673 0.5705 0.2374 1 0.0
C1 C+4 0.39594 0.5983 0.3163 1 0.0
H1 H+1 0.195 0.622 0.28 1 0.0
H6 H-1 0.166 0.488 0.012 1 0.0
H3 H-1 0.395 0.68 0.422 1 0.0
N2 N-3 0.23377 0.2433 0.1289 1 0.0
C3 C+4 0.10453 0.1605 0.1424 1 0.0
